data_2207146
loop_
_publ_author_name
'D. Gayathri'
'D. Velmurugan'
'K. Ravikumar'
'M. Purvachandran'
'R. Raghunathan'

_publ_section_title
1'-Methyl-4',5-diphenyl-5,6,7,8,9,10-hexahydro-1,3-cycloheptapyrimidino[2,3-<i>b</i>]thiazole-2-spiro-3'-pyrrolidine-2'-spiro-3''-1<i>H</i>-indole-2'',3(2<i>H</i>,3''<i>H</i>)-dione
_journal_coeditor_code BT6750
_journal_issue 11
_journal_name_full 'Acta Crystallographica Section E'
_journal_page_first o3556
_journal_page_last o3558
_journal_paper_doi 10.1107/S1600536805031272
_journal_volume 61
_journal_year 2005
_chemical_formula_iupac 'C34 H32 N4 O2 S'
_chemical_formula_moiety 'C34 H32 N4 O2 S'
_chemical_formula_sum 'C34 H32 N4 O2 S'
_chemical_formula_weight 560.70
_chemical_name_systematic
;
1'-Methyl-4',5-diphenyl-5,6,7,8,9,10-hexahydro-1,3-
cycloheptapyrimidino[2,3-b]thiazole-2-spiro-3'-pyrrolidine-2'-spiro-
3''-1H-indole-2'',3(2H,3''H)-dione
;
_space_group_IT_number 2
_symmetry_cell_setting triclinic
_symmetry_space_group_name_Hall '-P 1'
_symmetry_space_group_name_H-M 'P -1'
_atom_sites_solution_hydrogens geom
_atom_sites_solution_primary direct
_atom_sites_solution_secondary difmap
_audit_creation_method SHELXL-97
_cell_angle_alpha 96.240(10)
_cell_angle_beta 108.270(10)
_cell_angle_gamma 107.140(10)
_cell_formula_units_Z 2
_cell_length_a 10.4830(10)
_cell_length_b 12.1330(10)
_cell_length_c 12.8700(10)
_cell_measurement_reflns_used 5673
_cell_measurement_temperature 293(2)
_cell_measurement_theta_max 25.00
_cell_measurement_theta_min 1.71
_cell_volume 1448.5(3)
_computing_cell_refinement 'SAINT (Bruker, 2001)'
_computing_data_collection 'SMART (Bruker, 2001)'
_computing_data_reduction SAINT
_computing_molecular_graphics 'PLATON (Spek, 2003)'
_computing_publication_material 'SHELXL97 and PARST (Nardelli, 1995)'
_computing_structure_refinement 'SHELXL97 (Sheldrick, 1997)'
_computing_structure_solution 'SHELXS97 (Sheldrick, 1997)'
_diffrn_ambient_temperature 293(2)
_diffrn_measured_fraction_theta_full 0.997
_diffrn_measured_fraction_theta_max 0.953
_diffrn_measurement_device 'Bruker SMART APEX'
_diffrn_measurement_device_type 'CCD Area Detector'
_diffrn_measurement_method \w
_diffrn_radiation_monochromator graphite
_diffrn_radiation_source 'fine-focus sealed tube'
_diffrn_radiation_type MoK\a
_diffrn_radiation_wavelength 0.71073
_diffrn_reflns_av_R_equivalents 0.0181
_diffrn_reflns_av_sigmaI/netI 0.0217
_diffrn_reflns_limit_h_max 13
_diffrn_reflns_limit_h_min -13
_diffrn_reflns_limit_k_max 15
_diffrn_reflns_limit_k_min -16
_diffrn_reflns_limit_l_max 16
_diffrn_reflns_limit_l_min -16
_diffrn_reflns_number 16755
_diffrn_reflns_theta_full 25.00
_diffrn_reflns_theta_max 27.97
_diffrn_reflns_theta_min 1.71
_diffrn_standards_number 0
_exptl_absorpt_coefficient_mu 0.150
_exptl_absorpt_correction_type none
_exptl_crystal_colour colourless
_exptl_crystal_density_diffrn 1.286
_exptl_crystal_density_method 'not measured'
_exptl_crystal_description block
_exptl_crystal_F_000 592
_exptl_crystal_size_max 0.24
_exptl_crystal_size_mid 0.21
_exptl_crystal_size_min 0.20
_refine_diff_density_max 0.326
_refine_diff_density_min -0.158
_refine_ls_extinction_method none
_refine_ls_goodness_of_fit_ref 1.024
_refine_ls_hydrogen_treatment constr
_refine_ls_matrix_type full
_refine_ls_number_parameters 370
_refine_ls_number_reflns 6629
_refine_ls_number_restraints 0
_refine_ls_restrained_S_all 1.024
_refine_ls_R_factor_all 0.0489
_refine_ls_R_factor_gt 0.0423
_refine_ls_shift/su_max 0.000
_refine_ls_shift/su_mean 0.000
_refine_ls_structure_factor_coef Fsqd
_refine_ls_weighting_details 'w = 1/[\s^2^(Fo^2^)+(0.0697P)^2^+0.4648P] where P = (Fo^2^+2Fc^2^)/3'
_refine_ls_weighting_scheme calc
_refine_ls_wR_factor_gt 0.1166
_refine_ls_wR_factor_ref 0.1225
_reflns_number_gt 5676
_reflns_number_total 6629
_reflns_threshold_expression I>2\s(I)
_cod_data_source_file bt6750.cif
_cod_data_source_block I
_cod_database_code 2207146
_cod_database_fobs_code 2207146

loop_
_symmetry_equiv_pos_as_xyz
'x, y, z'
'-x, -y, -z'

loop_
_atom_site_label
_atom_site_fract_x
_atom_site_fract_y
_atom_site_fract_z
_atom_site_U_iso_or_equiv
_atom_site_adp_type
_atom_site_calc_flag
_atom_site_refinement_flags
_atom_site_occupancy
_atom_site_type_symbol
S1 0.20411(4) 0.90312(3) 0.11432(3) 0.03910(11) Uani d . 1 S
O1 0.34864(12) 1.16813(10) 0.13256(9) 0.0513(3) Uani d . 1 O
O2 0.22682(11) 0.90296(8) 0.41866(7) 0.0415(2) Uani d . 1 O
N1 0.39933(12) 1.16688(10) 0.38103(10) 0.0407(3) Uani d . 1 N
N2 0.14093(13) 1.18174(11) 0.14635(10) 0.0433(3) Uani d . 1 N
H2 0.1141 1.2110 0.0888 0.052 Uiso calc R 1 H
N3 0.08369(11) 0.79887(9) 0.24184(8) 0.0334(2) Uani d . 1 N
N4 -0.03450(12) 0.71512(10) 0.04737(9) 0.0391(3) Uani d . 1 N
C1 0.51445(15) 1.13365(13) 0.36280(13) 0.0435(3) Uani d . 1 C
H1A 0.5981 1.1578 0.4314 0.052 Uiso calc R 1 H
H1B 0.5415 1.1684 0.3050 0.052 Uiso calc R 1 H
C2 0.44795(14) 0.99940(12) 0.32555(11) 0.0376(3) Uani d . 1 C
H2A 0.4567 0.9695 0.3942 0.045 Uiso calc R 1 H
C3 0.28275(13) 0.97507(11) 0.26365(10) 0.0321(3) Uani d . 1 C
C4 0.26854(13) 1.10104(11) 0.28462(10) 0.0333(3) Uani d . 1 C
C5 0.4299(2) 1.29371(15) 0.40915(17) 0.0640(5) Uani d . 1 C
H5A 0.4496 1.3282 0.3497 0.096 Uiso calc R 1 H
H5B 0.5118 1.3286 0.4776 0.096 Uiso calc R 1 H
H5C 0.3486 1.3080 0.4188 0.096 Uiso calc R 1 H
C6 0.52343(15) 0.94271(13) 0.26603(13) 0.0446(3) Uani d . 1 C
C7 0.5811(2) 0.86220(16) 0.31191(18) 0.0647(5) Uani d . 1 C
H7 0.5688 0.8406 0.3763 0.078 Uiso calc R 1 H
C8 0.6575(2) 0.8137(2) 0.2610(2) 0.0896(8) Uani d . 1 C
H8 0.6965 0.7599 0.2921 0.108 Uiso calc R 1 H
C9 0.6761(2) 0.8438(2) 0.1667(2) 0.0906(8) Uani d . 1 C
H9 0.7269 0.8102 0.1335 0.109 Uiso calc R 1 H
C10 0.6202(2) 0.9232(2) 0.12091(18) 0.0752(6) Uani d . 1 C
H10 0.6329 0.9438 0.0564 0.090 Uiso calc R 1 H
C11 0.54420(17) 0.97331(17) 0.17045(14) 0.0557(4) Uani d . 1 C
H11 0.5070 1.0279 0.1392 0.067 Uiso calc R 1 H
C12 0.26061(14) 1.15326(11) 0.17730(11) 0.0371(3) Uani d . 1 C
C13 0.06552(14) 1.15806(12) 0.21876(11) 0.0385(3) Uani d . 1 C
C14 -0.05462(16) 1.18375(15) 0.21668(14) 0.0513(4) Uani d . 1 C
H14 -0.1008 1.2149 0.1595 0.062 Uiso calc R 1 H
C15 -0.10389(18) 1.16152(16) 0.30260(16) 0.0577(4) Uani d . 1 C
H15 -0.1853 1.1774 0.3030 0.069 Uiso calc R 1 H
C16 -0.0346(2) 1.11610(15) 0.38819(16) 0.0568(4) Uani d . 1 C
H16 -0.0696 1.1021 0.4454 0.068 Uiso calc R 1 H
C17 0.08681(18) 1.09118(13) 0.38933(13) 0.0472(3) Uani d . 1 C
H17 0.1346 1.0623 0.4478 0.057 Uiso calc R 1 H
C18 0.13566(14) 1.10980(11) 0.30251(11) 0.0359(3) Uani d . 1 C
C19 0.19756(14) 0.89089(11) 0.31871(10) 0.0328(3) Uani d . 1 C
C20 0.06690(14) 0.79198(11) 0.13058(10) 0.0332(3) Uani d . 1 C
C21 -0.14170(14) 0.63073(12) 0.07275(11) 0.0398(3) Uani d . 1 C
C22 -0.26021(19) 0.54466(16) -0.02961(14) 0.0573(4) Uani d . 1 C
H22A -0.2440 0.5657 -0.0961 0.069 Uiso calc R 1 H
H22B -0.3506 0.5523 -0.0322 0.069 Uiso calc R 1 H
C23 -0.2720(2) 0.41573(17) -0.03244(17) 0.0702(5) Uani d . 1 C
H23A -0.3256 0.3706 -0.1090 0.084 Uiso calc R 1 H
H23B -0.1764 0.4118 -0.0113 0.084 Uiso calc R 1 H
C24 -0.3430(2) 0.35722(17) 0.04294(18) 0.0720(5) Uani d . 1 C
H24A -0.3517 0.2746 0.0297 0.086 Uiso calc R 1 H
H24B -0.4393 0.3597 0.0203 0.086 Uiso calc R 1 H
C25 -0.2688(2) 0.40949(15) 0.16831(16) 0.0605(4) Uani d . 1 C
H25A -0.1747 0.4022 0.1926 0.073 Uiso calc R 1 H
H25B -0.3233 0.3632 0.2071 0.073 Uiso calc R 1 H
C26 -0.25107(16) 0.53874(13) 0.20342(13) 0.0468(3) Uani d . 1 C
H26A -0.3417 0.5487 0.1665 0.056 Uiso calc R 1 H
H26B -0.2296 0.5574 0.2836 0.056 Uiso calc R 1 H
C27 -0.13580(14) 0.62661(12) 0.17719(11) 0.0372(3) Uani d . 1 C
C28 -0.00746(14) 0.70512(11) 0.27820(10) 0.0344(3) Uani d . 1 C
H28 -0.0417 0.7425 0.3301 0.041 Uiso calc R 1 H
C29 0.07694(14) 0.63348(11) 0.33886(11) 0.0357(3) Uani d . 1 C
C30 0.09992(18) 0.63460(14) 0.45019(12) 0.0474(3) Uani d . 1 C
H30 0.0673 0.6821 0.4894 0.057 Uiso calc R 1 H
C31 0.1713(2) 0.56547(17) 0.50439(15) 0.0622(5) Uani d . 1 C
H31 0.1870 0.5672 0.5799 0.075 Uiso calc R 1 H
C32 0.2186(2) 0.49504(16) 0.44750(17) 0.0647(5) Uani d . 1 C
H32 0.2649 0.4477 0.4838 0.078 Uiso calc R 1 H
C33 0.1981(2) 0.49391(18) 0.33699(17) 0.0674(5) Uani d . 1 C
H33 0.2318 0.4467 0.2985 0.081 Uiso calc R 1 H
C34 0.12738(19) 0.56312(16) 0.28243(14) 0.0543(4) Uani d . 1 C
H34 0.1137 0.5622 0.2073 0.065 Uiso calc R 1 H

loop_
_atom_site_aniso_label
_atom_site_aniso_U_11
_atom_site_aniso_U_22
_atom_site_aniso_U_33
_atom_site_aniso_U_12
_atom_site_aniso_U_13
_atom_site_aniso_U_23
S1 0.04419(19) 0.04251(19) 0.02722(17) 0.00971(14) 0.01337(13) 0.00826(13)
O1 0.0564(6) 0.0600(7) 0.0538(6) 0.0241(5) 0.0332(5) 0.0268(5)
O2 0.0540(6) 0.0406(5) 0.0268(5) 0.0148(4) 0.0114(4) 0.0099(4)
N1 0.0395(6) 0.0381(6) 0.0389(6) 0.0160(5) 0.0064(5) 0.0025(5)
N2 0.0490(7) 0.0528(7) 0.0373(6) 0.0267(6) 0.0153(5) 0.0224(5)
N3 0.0398(6) 0.0337(5) 0.0269(5) 0.0127(4) 0.0111(4) 0.0104(4)
N4 0.0436(6) 0.0411(6) 0.0292(5) 0.0138(5) 0.0091(5) 0.0094(4)
C1 0.0350(7) 0.0433(7) 0.0450(8) 0.0142(6) 0.0062(6) 0.0051(6)
C2 0.0370(7) 0.0418(7) 0.0342(6) 0.0185(5) 0.0082(5) 0.0096(5)
C3 0.0358(6) 0.0346(6) 0.0263(6) 0.0147(5) 0.0089(5) 0.0087(5)
C4 0.0362(6) 0.0350(6) 0.0313(6) 0.0154(5) 0.0116(5) 0.0117(5)
C5 0.0568(10) 0.0420(8) 0.0793(12) 0.0173(7) 0.0125(9) -0.0050(8)
C6 0.0370(7) 0.0463(8) 0.0466(8) 0.0183(6) 0.0092(6) 0.0021(6)
C7 0.0621(10) 0.0579(10) 0.0741(12) 0.0351(9) 0.0135(9) 0.0085(9)
C8 0.0784(14) 0.0786(14) 0.112(2) 0.0543(12) 0.0172(14) -0.0039(13)
C9 0.0597(12) 0.0969(17) 0.1014(18) 0.0365(12) 0.0202(12) -0.0317(14)
C10 0.0503(10) 0.0967(15) 0.0644(12) 0.0168(10) 0.0221(9) -0.0174(11)
C11 0.0446(8) 0.0682(10) 0.0515(9) 0.0198(7) 0.0170(7) 0.0034(8)
C12 0.0427(7) 0.0356(6) 0.0357(7) 0.0146(5) 0.0153(5) 0.0131(5)
C13 0.0376(7) 0.0384(7) 0.0380(7) 0.0150(5) 0.0102(5) 0.0083(5)
C14 0.0425(8) 0.0575(9) 0.0519(9) 0.0255(7) 0.0089(7) 0.0065(7)
C15 0.0426(8) 0.0600(10) 0.0712(11) 0.0203(7) 0.0241(8) 0.0003(8)
C16 0.0661(10) 0.0516(9) 0.0671(11) 0.0203(8) 0.0443(9) 0.0108(8)
C17 0.0618(9) 0.0460(8) 0.0468(8) 0.0244(7) 0.0297(7) 0.0163(6)
C18 0.0396(7) 0.0353(6) 0.0362(7) 0.0157(5) 0.0152(5) 0.0100(5)
C19 0.0405(7) 0.0323(6) 0.0283(6) 0.0172(5) 0.0111(5) 0.0098(5)
C20 0.0384(6) 0.0359(6) 0.0282(6) 0.0169(5) 0.0110(5) 0.0110(5)
C21 0.0387(7) 0.0390(7) 0.0368(7) 0.0133(6) 0.0073(5) 0.0087(5)
C22 0.0506(9) 0.0592(10) 0.0409(8) 0.0058(7) 0.0030(7) 0.0060(7)
C23 0.0752(12) 0.0539(10) 0.0593(11) 0.0042(9) 0.0186(9) -0.0066(8)
C24 0.0746(13) 0.0471(9) 0.0759(13) 0.0039(9) 0.0228(10) 0.0029(9)
C25 0.0620(10) 0.0441(8) 0.0691(11) 0.0097(7) 0.0222(9) 0.0172(8)
C26 0.0428(8) 0.0477(8) 0.0492(8) 0.0124(6) 0.0180(6) 0.0134(6)
C27 0.0370(7) 0.0361(6) 0.0393(7) 0.0152(5) 0.0118(5) 0.0110(5)
C28 0.0398(7) 0.0352(6) 0.0322(6) 0.0150(5) 0.0156(5) 0.0110(5)
C29 0.0382(7) 0.0335(6) 0.0351(6) 0.0123(5) 0.0122(5) 0.0114(5)
C30 0.0619(9) 0.0463(8) 0.0377(7) 0.0217(7) 0.0184(7) 0.0148(6)
C31 0.0792(12) 0.0634(10) 0.0453(9) 0.0294(9) 0.0147(8) 0.0281(8)
C32 0.0688(11) 0.0549(10) 0.0692(12) 0.0318(9) 0.0096(9) 0.0266(9)
C33 0.0771(12) 0.0690(11) 0.0698(12) 0.0490(10) 0.0225(10) 0.0154(9)
C34 0.0673(10) 0.0653(10) 0.0446(8) 0.0395(9) 0.0219(7) 0.0170(7)

loop_
_atom_type_symbol
_atom_type_description
_atom_type_scat_dispersion_real
_atom_type_scat_dispersion_imag
_atom_type_scat_source
C C 0.0033 0.0016 'International Tables Vol C Tables 4.2.6.8 and 6.1.1.4'
H H 0.0000 0.0000 'International Tables Vol C Tables 4.2.6.8 and 6.1.1.4'
N N 0.0061 0.0033 'International Tables Vol C Tables 4.2.6.8 and 6.1.1.4'
O O 0.0106 0.0060 'International Tables Vol C Tables 4.2.6.8 and 6.1.1.4'
S S 0.1246 0.1234 'International Tables Vol C Tables 4.2.6.8 and 6.1.1.4'

loop_
_geom_angle_atom_site_label_1
_geom_angle_atom_site_label_2
_geom_angle_atom_site_label_3
_geom_angle
_geom_angle_publ_flag
C20 S1 C3 93.40(10) y
C5 N1 C1 114.70(10) ?
C5 N1 C4 115.10(10) ?
C1 N1 C4 107.20(10) y
C12 N2 C13 112.20(10) y
C12 N2 H2 123.9 ?
C13 N2 H2 123.9 ?
C19 N3 C20 117.10(10) y
C19 N3 C28 121.10(10) y
C20 N3 C28 121.60(10) y
C20 N4 C21 116.50(10) y
N1 C1 C2 102.80(10) ?
N1 C1 H1A 111.2 ?
C2 C1 H1A 111.2 ?
N1 C1 H1B 111.2 ?
C2 C1 H1B 111.2 ?
H1A C1 H1B 109.1 ?
C6 C2 C1 114.60(10) ?
C6 C2 C3 118.60(10) ?
C1 C2 C3 104.10(10) ?
C6 C2 H2A 106.2 ?
C1 C2 H2A 106.2 ?
C3 C2 H2A 106.2 ?
C19 C3 C4 110.70(10) ?
C19 C3 C2 108.70(10) ?
C4 C3 C2 104.10(10) ?
C19 C3 S1 104.70(10) ?
C4 C3 S1 111.73(8) ?
C2 C3 S1 116.94(9) ?
N1 C4 C18 112.50(10) ?
N1 C4 C12 113.10(10) ?
C18 C4 C12 101.40(10) ?
N1 C4 C3 102.00(10) ?
C18 C4 C3 118.80(10) ?
C12 C4 C3 109.40(10) ?
N1 C5 H5A 109.5 ?
N1 C5 H5B 109.5 ?
H5A C5 H5B 109.5 ?
N1 C5 H5C 109.5 ?
H5A C5 H5C 109.5 ?
H5B C5 H5C 109.5 ?
C11 C6 C7 118.8(2) ?
C11 C6 C2 122.20(10) ?
C7 C6 C2 118.9(2) ?
C6 C7 C8 119.6(2) ?
C6 C7 H7 120.2 ?
C8 C7 H7 120.2 ?
C9 C8 C7 121.1(2) ?
C9 C8 H8 119.4 ?
C7 C8 H8 119.4 ?
C8 C9 C10 119.9(2) ?
C8 C9 H9 120.1 ?
C10 C9 H9 120.1 ?
C9 C10 C11 120.1(2) ?
C9 C10 H10 119.9 ?
C11 C10 H10 119.9 ?
C6 C11 C10 120.6(2) ?
C6 C11 H11 119.7 ?
C10 C11 H11 119.7 ?
O1 C12 N2 126.50(10) ?
O1 C12 C4 125.90(10) ?
N2 C12 C4 107.60(10) ?
C14 C13 C18 122.50(10) ?
C14 C13 N2 127.60(10) ?
C18 C13 N2 109.90(10) ?
C13 C14 C15 117.5(2) ?
C13 C14 H14 121.2 ?
C15 C14 H14 121.2 ?
C14 C15 C16 121.3(2) ?
C14 C15 H15 119.4 ?
C16 C15 H15 119.4 ?
C15 C16 C17 120.5(2) ?
C15 C16 H16 119.8 ?
C17 C16 H16 119.8 ?
C18 C17 C16 119.2(2) ?
C18 C17 H17 120.4 ?
C16 C17 H17 120.4 ?
C17 C18 C13 119.00(10) ?
C17 C18 C4 131.60(10) ?
C13 C18 C4 108.90(10) ?
O2 C19 N3 123.00(10) ?
O2 C19 C3 124.20(10) ?
N3 C19 C3 112.80(10) ?
N4 C20 N3 126.00(10) ?
N4 C20 S1 122.50(10) ?
N3 C20 S1 111.60(10) ?
C27 C21 N4 123.10(10) ?
C27 C21 C22 123.10(10) ?
N4 C21 C22 113.70(10) ?
C21 C22 C23 113.80(10) ?
C21 C22 H22A 108.8 ?
C23 C22 H22A 108.8 ?
C21 C22 H22B 108.8 ?
C23 C22 H22B 108.8 ?
H22A C22 H22B 107.7 ?
C24 C23 C22 115.4(2) ?
C24 C23 H23A 108.4 ?
C22 C23 H23A 108.4 ?
C24 C23 H23B 108.4 ?
C22 C23 H23B 108.4 ?
H23A C23 H23B 107.5 ?
C23 C24 C25 116.7(2) ?
C23 C24 H24A 108.1 ?
C25 C24 H24A 108.1 ?
C23 C24 H24B 108.1 ?
C25 C24 H24B 108.1 ?
H24A C24 H24B 107.3 ?
C24 C25 C26 114.6(2) ?
C24 C25 H25A 108.6 ?
C26 C25 H25A 108.6 ?
C24 C25 H25B 108.6 ?
C26 C25 H25B 108.6 ?
H25A C25 H25B 107.6 ?
C27 C26 C25 115.20(10) ?
C27 C26 H26A 108.5 ?
C25 C26 H26A 108.5 ?
C27 C26 H26B 108.5 ?
C25 C26 H26B 108.5 ?
H26A C26 H26B 107.5 ?
C21 C27 C28 121.80(10) ?
C21 C27 C26 122.90(10) ?
C28 C27 C26 115.20(10) ?
N3 C28 C27 109.30(10) ?
N3 C28 C29 111.00(10) ?
C27 C28 C29 111.00(10) ?
N3 C28 H28 108.5 ?
C27 C28 H28 108.5 ?
C29 C28 H28 108.5 ?
C30 C29 C34 118.80(10) ?
C30 C29 C28 120.30(10) ?
C34 C29 C28 120.80(10) ?
C29 C30 C31 120.5(2) ?
C29 C30 H30 119.8 ?
C31 C30 H30 119.8 ?
C32 C31 C30 120.2(2) ?
C32 C31 H31 119.9 ?
C30 C31 H31 119.9 ?
C31 C32 C33 120.1(2) ?
C31 C32 H32 120.0 ?
C33 C32 H32 120.0 ?
C32 C33 C34 120.0(2) ?
C32 C33 H33 120.0 ?
C34 C33 H33 120.0 ?
C29 C34 C33 120.4(2) ?
C29 C34 H34 119.8 ?
C33 C34 H34 119.8 ?

loop_
_geom_bond_atom_site_label_1
_geom_bond_atom_site_label_2
_geom_bond_distance
_geom_bond_publ_flag
S1 C20 1.7430(10) y
S1 C3 1.8310(10) y
O1 C12 1.214(2) ?
O2 C19 1.207(2) ?
N1 C5 1.455(2) y
N1 C1 1.455(2) y
N1 C4 1.460(2) y
N2 C12 1.351(2) y
N2 C13 1.401(2) y
N2 H2 0.860 ?
N3 C19 1.373(2) y
N3 C20 1.377(2) y
N3 C28 1.477(2) y
N4 C20 1.277(2) y
N4 C21 1.429(2) y
C1 C2 1.523(2) ?
C1 H1A 0.970 ?
C1 H1B 0.970 ?
C2 C6 1.507(2) ?
C2 C3 1.582(2) y
C2 H2A 0.980 ?
C3 C19 1.536(2) ?
C3 C4 1.581(2) y
C4 C18 1.513(2) ?
C4 C12 1.570(2) y
C5 H5A 0.960 ?
C5 H5B 0.960 ?
C5 H5C 0.960 ?
C6 C11 1.385(2) ?
C6 C7 1.385(2) ?
C7 C8 1.393(3) ?
C7 H7 0.930 ?
C8 C9 1.359(4) ?
C8 H8 0.930 ?
C9 C10 1.364(4) ?
C9 H9 0.930 ?
C10 C11 1.389(2) ?
C10 H10 0.930 ?
C11 H11 0.930 ?
C13 C14 1.377(2) ?
C13 C18 1.393(2) ?
C14 C15 1.380(2) ?
C14 H14 0.930 ?
C15 C16 1.382(3) ?
C15 H15 0.930 ?
C16 C17 1.389(2) ?
C16 H16 0.930 ?
C17 C18 1.381(2) ?
C17 H17 0.930 ?
C21 C27 1.333(2) ?
C21 C22 1.510(2) ?
C22 C23 1.528(3) ?
C22 H22A 0.970 ?
C22 H22B 0.970 ?
C23 C24 1.513(3) ?
C23 H23A 0.970 ?
C23 H23B 0.970 ?
C24 C25 1.520(3) ?
C24 H24A 0.970 ?
C24 H24B 0.970 ?
C25 C26 1.523(2) ?
C25 H25A 0.970 ?
C25 H25B 0.970 ?
C26 C27 1.512(2) ?
C26 H26A 0.970 ?
C26 H26B 0.970 ?
C27 C28 1.512(2) ?
C28 C29 1.522(2) ?
C28 H28 0.980 ?
C29 C30 1.374(2) ?
C29 C34 1.381(2) ?
C30 C31 1.386(2) ?
C30 H30 0.930 ?
C31 C32 1.361(3) ?
C31 H31 0.930 ?
C32 C33 1.368(3) ?
C32 H32 0.930 ?
C33 C34 1.385(2) ?
C33 H33 0.930 ?
C34 H34 0.930 ?

loop_
_geom_hbond_atom_site_label_D
_geom_hbond_atom_site_label_H
_geom_hbond_atom_site_label_A
_geom_hbond_site_symmetry_A
_geom_hbond_distance_DH
_geom_hbond_distance_HA
_geom_hbond_distance_DA
_geom_hbond_angle_DHA
N2 H2 N4 2_575 0.86 2.11 2.964(2) 175
C1 H1A O2 2_676 0.97 2.55 3.415(2) 148

loop_
_geom_torsion_atom_site_label_1
_geom_torsion_atom_site_label_2
_geom_torsion_atom_site_label_3
_geom_torsion_atom_site_label_4
_geom_torsion
C5 N1 C1 C2 -175.20(10)
C4 N1 C1 C2 -46.10(10)
N1 C1 C2 C6 161.50(10)
N1 C1 C2 C3 30.40(10)
C6 C2 C3 C19 106.80(10)
C1 C2 C3 C19 -124.50(10)
C6 C2 C3 C4 -135.20(10)
C1 C2 C3 C4 -6.50(10)
C6 C2 C3 S1 -11.4(2)
C1 C2 C3 S1 117.30(10)
C20 S1 C3 C19 6.70(10)
C20 S1 C3 C4 -113.20(10)
C20 S1 C3 C2 127.10(10)
C5 N1 C4 C18 -61.7(2)
C1 N1 C4 C18 169.40(10)
C5 N1 C4 C12 52.4(2)
C1 N1 C4 C12 -76.50(10)
C5 N1 C4 C3 169.90(10)
C1 N1 C4 C3 40.90(10)
C19 C3 C4 N1 97.10(10)
C2 C3 C4 N1 -19.60(10)
S1 C3 C4 N1 -146.60(10)
C19 C3 C4 C18 -27.2(2)
C2 C3 C4 C18 -143.90(10)
S1 C3 C4 C18 89.00(10)
C19 C3 C4 C12 -142.90(10)
C2 C3 C4 C12 100.50(10)
S1 C3 C4 C12 -26.60(10)
C1 C2 C6 C11 -56.8(2)
C3 C2 C6 C11 66.8(2)
C1 C2 C6 C7 119.5(2)
C3 C2 C6 C7 -116.9(2)
C11 C6 C7 C8 -0.3(3)
C2 C6 C7 C8 -176.7(2)
C6 C7 C8 C9 -0.3(3)
C7 C8 C9 C10 0.4(4)
C8 C9 C10 C11 0.0(3)
C7 C6 C11 C10 0.7(2)
C2 C6 C11 C10 177.0(2)
C9 C10 C11 C6 -0.5(3)
C13 N2 C12 O1 -177.20(10)
C13 N2 C12 C4 0.9(2)
N1 C4 C12 O1 56.7(2)
C18 C4 C12 O1 177.40(10)
C3 C4 C12 O1 -56.3(2)
N1 C4 C12 N2 -121.50(10)
C18 C4 C12 N2 -0.70(10)
C3 C4 C12 N2 125.60(10)
C12 N2 C13 C14 175.10(10)
C12 N2 C13 C18 -0.7(2)
C18 C13 C14 C15 0.9(2)
N2 C13 C14 C15 -174.5(2)
C13 C14 C15 C16 0.5(2)
C14 C15 C16 C17 -0.3(3)
C15 C16 C17 C18 -1.5(2)
C16 C17 C18 C13 2.9(2)
C16 C17 C18 C4 174.30(10)
C14 C13 C18 C17 -2.6(2)
N2 C13 C18 C17 173.50(10)
C14 C13 C18 C4 -176.00(10)
N2 C13 C18 C4 0.2(2)
N1 C4 C18 C17 -50.7(2)
C12 C4 C18 C17 -171.8(2)
C3 C4 C18 C17 68.3(2)
N1 C4 C18 C13 121.40(10)
C12 C4 C18 C13 0.30(10)
C3 C4 C18 C13 -119.60(10)
C20 N3 C19 O2 -176.60(10)
C28 N3 C19 O2 -2.6(2)
C20 N3 C19 C3 3.1(2)
C28 N3 C19 C3 177.10(10)
C4 C3 C19 O2 -66.5(2)
C2 C3 C19 O2 47.3(2)
S1 C3 C19 O2 173.00(10)
C4 C3 C19 N3 113.90(10)
C2 C3 C19 N3 -132.40(10)
S1 C3 C19 N3 -6.70(10)
C21 N4 C20 N3 1.7(2)
C21 N4 C20 S1 -178.60(10)
C19 N3 C20 N4 -177.80(10)
C28 N3 C20 N4 8.3(2)
C19 N3 C20 S1 2.40(10)
C28 N3 C20 S1 -171.50(10)
C3 S1 C20 N4 174.60(10)
C3 S1 C20 N3 -5.60(10)
C20 N4 C21 C27 -3.0(2)
C20 N4 C21 C22 178.50(10)
C27 C21 C22 C23 -60.1(2)
N4 C21 C22 C23 118.4(2)
C21 C22 C23 C24 77.3(2)
C22 C23 C24 C25 -62.6(3)
C23 C24 C25 C26 59.8(2)
C24 C25 C26 C27 -74.7(2)
N4 C21 C27 C28 -5.4(2)
C22 C21 C27 C28 173.00(10)
N4 C21 C27 C26 178.70(10)
C22 C21 C27 C26 -3.0(2)
C25 C26 C27 C21 64.3(2)
C25 C26 C27 C28 -111.9(2)
C19 N3 C28 C27 171.70(10)
C20 N3 C28 C27 -14.6(2)
C19 N3 C28 C29 -65.60(10)
C20 N3 C28 C29 108.20(10)
C21 C27 C28 N3 13.3(2)
C26 C27 C28 N3 -170.50(10)
C21 C27 C28 C29 -109.50(10)
C26 C27 C28 C29 66.80(10)
N3 C28 C29 C30 115.80(10)
C27 C28 C29 C30 -122.40(10)
N3 C28 C29 C34 -66.5(2)
C27 C28 C29 C34 55.3(2)
C34 C29 C30 C31 -0.6(2)
C28 C29 C30 C31 177.20(10)
C29 C30 C31 C32 -0.5(3)
C30 C31 C32 C33 1.2(3)
C31 C32 C33 C34 -1.0(3)
C30 C29 C34 C33 0.8(3)
C28 C29 C34 C33 -176.9(2)
C32 C33 C34 C29 -0.1(3)
